data_1548363
loop_
_publ_author_name
'Shen, Xue-Tao'
'Ma, Xue-Li'
'Ni, Qing-Ling'
'Ma, Meng-Xia'
'Gui, Liu-Cheng'
'Hou, Cheng'
'Hou, Ruo-Bing'
'Wang, Xiu-Jian'

_publ_section_title
;
 [Ag<sub>15</sub>(N-triphos)<sub>4</sub>(Cl<sub>4</sub>)](NO<sub>3</sub>)<sub>3</sub>:
 a stable Ag-P superatom with eight electrons (N-triphos =
 tris((diphenylphosphino)methyl)amine).
;
_journal_issue 2
_journal_name_full Nanoscale
_journal_page_first 515
_journal_page_last 519
_journal_paper_doi 10.1039/c7nr07308a
_journal_volume 10
_journal_year 2018
_chemical_formula_moiety '0.33(C312 H272 Ag30 Cl8 N8 P24)'
_chemical_formula_sum 'C100 H100 Ag15 Cl4 N4 O10 P12'
_chemical_formula_weight 3649.32
_space_group_crystal_system orthorhombic
_space_group_IT_number 20
_space_group_name_Hall 'C 2c 2'
_space_group_name_H-M_alt 'C 2 2 21'
_symmetry_space_group_name_Hall 'C 2c 2'
_symmetry_space_group_name_H-M 'C 2 2 21'
_atom_sites_solution_hydrogens geom
_audit_creation_date 2017-08-14
_audit_creation_method
;
Olex2 1.2
(compiled 2017.08.10 svn.r3458 for OlexSys, GUI svn.r5375)
;
_audit_update_record
;
2017-09-26 deposited with the CCDC.
2017-12-01 downloaded from the CCDC.
;
_cell_angle_alpha 90
_cell_angle_beta 90
_cell_angle_gamma 90
_cell_formula_units_Z 6
_cell_length_a 18.702(4)
_cell_length_b 36.975(7)
_cell_length_c 28.652(6)
_cell_measurement_temperature 293(2)
_cell_volume 19813(7)
_computing_molecular_graphics 'Olex2 (Dolomanov et al., 2009)'
_computing_publication_material 'Olex2 (Dolomanov et al., 2009)'
_computing_structure_refinement 'XL (Sheldrick, 2008)'
_diffrn_ambient_temperature 293(2)
_diffrn_measured_fraction_theta_full 0.996
_diffrn_measured_fraction_theta_max 0.996
_diffrn_measurement_device_type 'Bruker P4'
_diffrn_measurement_method '\w scans'
_diffrn_radiation_monochromator graphite
_diffrn_radiation_wavelength 0.720
_diffrn_reflns_av_R_equivalents 0.0738
_diffrn_reflns_av_unetI/netI 0.0669
_diffrn_reflns_Laue_measured_fraction_full 0.996
_diffrn_reflns_Laue_measured_fraction_max 0.996
_diffrn_reflns_limit_h_max 22
_diffrn_reflns_limit_h_min -19
_diffrn_reflns_limit_k_max 43
_diffrn_reflns_limit_k_min -19
_diffrn_reflns_limit_l_max 33
_diffrn_reflns_limit_l_min -33
_diffrn_reflns_number 30936
_diffrn_reflns_point_group_measured_fraction_full 0.993
_diffrn_reflns_point_group_measured_fraction_max 0.993
_diffrn_reflns_theta_full 25.057
_diffrn_reflns_theta_max 25.057
_diffrn_reflns_theta_min 2.469
_exptl_absorpt_coefficient_mu 2.514
_exptl_absorpt_correction_type none
_exptl_crystal_density_diffrn 1.835
_exptl_crystal_F_000 10566
_refine_diff_density_max 7.458
_refine_diff_density_min -3.979
_refine_diff_density_rms 0.497
_refine_ls_abs_structure_details
;
 Flack x determined using 4558 quotients [(I+)-(I-)]/[(I+)+(I-)]
 (Parsons, Flack and Wagner, Acta Cryst. B69 (2013) 249-259).
;
_refine_ls_abs_structure_Flack 0.48(5)
_refine_ls_extinction_method none
_refine_ls_goodness_of_fit_ref 3.608
_refine_ls_hydrogen_treatment constr
_refine_ls_matrix_type full
_refine_ls_number_parameters 730
_refine_ls_number_reflns 16793
_refine_ls_number_restraints 1140
_refine_ls_restrained_S_all 3.526
_refine_ls_R_factor_all 0.1828
_refine_ls_R_factor_gt 0.1632
_refine_ls_shift/su_max 1.423
_refine_ls_shift/su_mean 0.026
_refine_ls_structure_factor_coef Fsqd
_refine_ls_weighting_details 'w=1/[\s^2^(Fo^2^)+(0.1000P)^2^] where P=(Fo^2^+2Fc^2^)/3'
_refine_ls_weighting_scheme calc
_refine_ls_wR_factor_gt 0.4575
_refine_ls_wR_factor_ref 0.4802
_reflns_Friedel_coverage 0.859
_reflns_Friedel_fraction_full 0.989
_reflns_Friedel_fraction_max 0.989
_reflns_number_gt 13666
_reflns_number_total 16793
_reflns_threshold_expression 'I > 2\s(I)'
_cod_data_source_file c7nr07308a2.cif
_cod_data_source_block 1_sqd
_cod_depositor_comments 'Adding full bibliography for 1548363.cif.'
_cod_database_code 1548363
_shelx_shelxl_version_number 2014/7
_shelx_space_group_comment
;
The symmetry employed for this shelxl refinement is uniquely defined
by the following loop, which should always be used as a source of
symmetry information in preference to the above space-group names.
They are only intended as comments.
;
_olex2_refinement_description
;
1. Fixed Uiso
 At 1.2 times of:
  All C(H) groups, All C(H,H) groups
2. Uiso/Uaniso restraints and constraints
All non-hydrogen atoms have similar U: within 2A with sigma of 0.04 and sigma
for terminal atoms of 0.08
All non-hydrogen atoms restrained to be isotropic: with sigma of 0.1 and sigma
for terminal atoms of 0.2
3.a Secondary CH2 refined with riding coordinates:
 C1(H1A,H1B), C40(H40A,H40B), C53(H53A,H53B), C66(H66A,H66B)
3.b Aromatic/amide H refined with riding coordinates:
 C3(H3), C4(H4), C5(H5), C6(H6), C7(H7), C9(H9), C10(H10), C11(H11), C12(H12),
 C13(H13), C16(H16), C17(H17), C18(H18), C19(H19), C20(H20), C22(H22), C23(H23),
  C24(H24), C25(H25), C26(H26), C29(H29), C30(H30), C31(H31), C32(H32),
 C33(H33), C35(H35), C36(H36), C37(H37), C38(H38), C39(H39), C42(H42), C43(H43),
  C44(H44), C45(H45), C46(H46), C48(H48), C49(H49), C50(H50), C51(H51),
 C52(H52), C55(H55), C56(H56), C57(H57), C58(H58), C59(H59), C61(H61), C62(H62),
  C63(H63), C64(H64), C65(H65), C68(H68), C69(H69), C70(H70), C71(H71),
 C72(H72), C74(H74), C75(H75), C76(H76), C77(H77), C78(H78)
3.c Fitted hexagon refined as free rotating group:
 C2(C3,C4,C5,C6,C7), C8(C9,C10,C11,C12,C13), C15(C16,C17,C18,C19,C20), C21(C22,
 C23,C24,C25,C26), C28(C29,C30,C31,C32,C33), C34(C35,C36,C37,C38,C39), C41(C42,
 C43,C44,C45,C46), C47(C48,C49,C50,C51,C52), C60(C61,C62,C63,C64,C65), C67(C68,
 C69,C70,C71,C72), C73(C74,C75,C76,C77,C78)
;
_olex2_submission_special_instructions 'No special instructions were received'

loop_
_space_group_symop_operation_xyz
'x, y, z'
'-x, -y, z+1/2'
'x, -y, -z'
'-x, y, -z+1/2'
'x+1/2, y+1/2, z'
'-x+1/2, -y+1/2, z+1/2'
'x+1/2, -y+1/2, -z'
'-x+1/2, y+1/2, -z+1/2'

loop_
_atom_site_label
_atom_site_type_symbol
_atom_site_fract_x
_atom_site_fract_y
_atom_site_fract_z
_atom_site_U_iso_or_equiv
_atom_site_adp_type
_atom_site_occupancy
_atom_site_site_symmetry_order
_atom_site_calc_flag
_atom_site_refinement_flags_posn
_atom_site_refinement_flags_adp
_atom_site_refinement_flags_occupancy
Ag1 Ag 0.75342(16) 0.5000 0.5000 0.0301(7) Uani 1 2 d S TU P
Ag2 Ag 0.68161(11) 0.55949(5) 0.50010(12) 0.0331(6) Uani 1 1 d . U .
Ag3 Ag 0.84222(11) 0.55787(5) 0.50015(11) 0.0298(6) Uani 1 1 d . U .
Ag4 Ag 0.83797(11) 0.49999(10) 0.57126(6) 0.0328(6) Uani 1 1 d . U .
Ag5 Ag 0.67790(12) 0.49993(10) 0.42070(6) 0.0338(6) Uani 1 1 d . U .
Ag6 Ag 0.58249(16) 0.5000 0.5000 0.0316(7) Uani 1 2 d S TU P
Ag7 Ag 0.7599(2) 0.56649(8) 0.58448(8) 0.0347(8) Uani 1 1 d . U .
Ag8 Ag 0.94860(15) 0.5000 0.5000 0.0309(7) Uani 1 2 d S TU P
Ag9 Ag 0.75821(19) 0.56648(8) 0.41471(8) 0.0335(8) Uani 1 1 d . U .
Cl1 Cl 0.9260(13) 0.6118(4) 0.4838(7) 0.133(8) Uani 1 1 d . U .
Cl2 Cl 0.6022(16) 0.4970(13) 0.3451(8) 0.255(18) Uani 1 1 d . U .
P1 P 0.5049(4) 0.5564(2) 0.5005(4) 0.0332(16) Uani 1 1 d . U .
P2 P 0.6833(7) 0.6230(3) 0.5833(4) 0.042(3) Uani 1 1 d . U .
P3 P 0.6866(8) 0.6244(3) 0.4159(3) 0.038(3) Uani 1 1 d . U .
P4 P 0.8396(8) 0.5663(3) 0.6554(3) 0.046(3) Uani 1 1 d . U .
P5 P 1.0203(4) 0.4996(5) 0.5740(2) 0.043(2) Uani 1 1 d . U .
P6 P 0.8345(8) 0.5650(3) 0.3444(3) 0.041(3) Uani 1 1 d . U .
N1 N 0.6116(14) 0.6092(7) 0.4990(13) 0.040(6) Uani 1 1 d . U .
N2 N 0.9056(14) 0.4980(11) 0.6359(7) 0.038(6) Uani 1 1 d . U .
C1 C 0.542(2) 0.6022(8) 0.5191(12) 0.038(8) Uani 1 1 d . U .
H1A H 0.5096 0.6211 0.5096 0.045 Uiso 1 1 calc R . .
H1B H 0.5462 0.6029 0.5528 0.045 Uiso 1 1 calc R . .
C2 C 0.4383(15) 0.5518(9) 0.5445(8) 0.054(9) Uani 1 1 d . U .
C3 C 0.4546(16) 0.5518(10) 0.5919(9) 0.077(13) Uani 1 1 d G U .
H3 H 0.5006 0.5575 0.6017 0.092 Uiso 1 1 calc R . .
C4 C 0.402(2) 0.5430(10) 0.6244(7) 0.102(16) Uani 1 1 d G U .
H4 H 0.4133 0.5430 0.6561 0.122 Uiso 1 1 calc R . .
C5 C 0.3336(18) 0.5344(10) 0.6097(11) 0.097(16) Uani 1 1 d G U .
H5 H 0.2986 0.5286 0.6314 0.116 Uiso 1 1 calc R . .
C6 C 0.3172(14) 0.5345(11) 0.5623(13) 0.105(16) Uani 1 1 d G U .
H6 H 0.2712 0.5287 0.5525 0.126 Uiso 1 1 calc R . .
C7 C 0.3695(16) 0.5432(11) 0.5298(8) 0.103(15) Uani 1 1 d G U .
H7 H 0.3586 0.5433 0.4981 0.124 Uiso 1 1 calc R . .
C8 C 0.4601(19) 0.5694(10) 0.4439(9) 0.069(11) Uani 1 1 d . U .
C9 C 0.423(2) 0.6018(10) 0.4391(11) 0.134(19) Uani 1 1 d G U .
H9 H 0.4213 0.6181 0.4638 0.161 Uiso 1 1 calc R . .
C10 C 0.389(2) 0.6099(9) 0.3974(13) 0.105(16) Uani 1 1 d G U .
H10 H 0.3640 0.6316 0.3942 0.126 Uiso 1 1 calc R . .
C11 C 0.3913(19) 0.5856(11) 0.3604(10) 0.097(15) Uani 1 1 d G U .
H11 H 0.3684 0.5910 0.3325 0.116 Uiso 1 1 calc R . .
C12 C 0.428(2) 0.5532(9) 0.3652(10) 0.083(14) Uani 1 1 d G U .
H12 H 0.4301 0.5370 0.3404 0.100 Uiso 1 1 calc R . .
C13 C 0.4627(18) 0.5451(7) 0.4069(11) 0.063(12) Uani 1 1 d G U .
H13 H 0.4874 0.5235 0.4101 0.075 Uiso 1 1 calc R . .
C14 C 0.646(2) 0.6352(10) 0.5179(11) 0.045(9) Uani 1 1 d . U .
C15 C 0.6154(15) 0.6365(9) 0.6212(9) 0.074(11) Uani 1 1 d . U .
C16 C 0.6134(17) 0.6122(8) 0.6582(9) 0.067(12) Uani 1 1 d G U .
H16 H 0.6488 0.5947 0.6612 0.081 Uiso 1 1 calc R . .
C17 C 0.559(2) 0.6142(9) 0.6908(9) 0.093(15) Uani 1 1 d G U .
H17 H 0.5572 0.5979 0.7156 0.111 Uiso 1 1 calc R . .
C18 C 0.5056(17) 0.6403(10) 0.6864(11) 0.099(15) Uani 1 1 d G U .
H18 H 0.4689 0.6416 0.7082 0.119 Uiso 1 1 calc R . .
C19 C 0.5076(16) 0.6646(8) 0.6494(11) 0.086(14) Uani 1 1 d G U .
H19 H 0.4722 0.6821 0.6464 0.104 Uiso 1 1 calc R . .
C20 C 0.5625(18) 0.6627(8) 0.6168(9) 0.076(13) Uani 1 1 d G U .
H20 H 0.5638 0.6789 0.5920 0.091 Uiso 1 1 calc R . .
C21 C 0.7508(18) 0.6608(8) 0.5929(12) 0.091(14) Uani 1 1 d . U .
C22 C 0.746(2) 0.6805(11) 0.6341(12) 0.138(19) Uani 1 1 d G U .
H22 H 0.7135 0.6737 0.6571 0.166 Uiso 1 1 calc R . .
C23 C 0.790(3) 0.7104(11) 0.6410(12) 0.16(2) Uani 1 1 d G U .
H23 H 0.7867 0.7235 0.6686 0.189 Uiso 1 1 calc R . .
C24 C 0.839(2) 0.7205(10) 0.6068(14) 0.128(19) Uani 1 1 d G U .
H24 H 0.8679 0.7405 0.6114 0.154 Uiso 1 1 calc R . .
C25 C 0.8433(18) 0.7008(8) 0.5656(11) 0.083(14) Uani 1 1 d G U .
H25 H 0.8758 0.7076 0.5427 0.100 Uiso 1 1 calc R . .
C26 C 0.7995(16) 0.6709(6) 0.5587(9) 0.041(8) Uani 1 1 d G U .
H26 H 0.8027 0.6577 0.5311 0.049 Uiso 1 1 calc R . .
C27 C 0.601(3) 0.6248(11) 0.4539(15) 0.070(12) Uani 1 1 d . U .
C28 C 0.642(2) 0.6265(8) 0.3574(8) 0.066(11) Uani 1 1 d . U .
C29 C 0.598(2) 0.5988(8) 0.3421(10) 0.080(14) Uani 1 1 d G U .
H29 H 0.5835 0.5808 0.3628 0.096 Uiso 1 1 calc R . .
C30 C 0.575(2) 0.5979(10) 0.2959(11) 0.118(18) Uani 1 1 d G U .
H30 H 0.5456 0.5793 0.2857 0.141 Uiso 1 1 calc R . .
C31 C 0.597(2) 0.6247(11) 0.2650(8) 0.109(17) Uani 1 1 d G U .
H31 H 0.5817 0.6241 0.2341 0.130 Uiso 1 1 calc R . .
C32 C 0.641(3) 0.6525(9) 0.2803(9) 0.112(17) Uani 1 1 d G U .
H32 H 0.6557 0.6704 0.2596 0.134 Uiso 1 1 calc R . .
C33 C 0.664(2) 0.6534(7) 0.3265(11) 0.096(15) Uani 1 1 d G U .
H33 H 0.6936 0.6719 0.3367 0.115 Uiso 1 1 calc R . .
C34 C 0.7370(15) 0.6584(5) 0.4220(9) 0.044(9) Uani 1 1 d . U .
C35 C 0.7029(14) 0.6915(6) 0.4276(10) 0.055(10) Uani 1 1 d G U .
H35 H 0.6535 0.6931 0.4244 0.066 Uiso 1 1 calc R . .
C36 C 0.7427(19) 0.7222(4) 0.4380(12) 0.086(14) Uani 1 1 d G U .
H36 H 0.7199 0.7444 0.4418 0.103 Uiso 1 1 calc R . .
C37 C 0.8165(18) 0.7198(6) 0.4428(12) 0.102(16) Uani 1 1 d G U .
H37 H 0.8431 0.7404 0.4497 0.122 Uiso 1 1 calc R . .
C38 C 0.8506(14) 0.6867(8) 0.4372(11) 0.080(14) Uani 1 1 d G U .
H38 H 0.8999 0.6851 0.4403 0.096 Uiso 1 1 calc R . .
C39 C 0.8108(15) 0.6560(6) 0.4268(10) 0.075(13) Uani 1 1 d G U .
H39 H 0.8336 0.6338 0.4230 0.090 Uiso 1 1 calc R . .
C40 C 0.9230(19) 0.5383(9) 0.6502(11) 0.036(7) Uani 1 1 d . U .
H40A H 0.9543 0.5489 0.6270 0.043 Uiso 1 1 calc R . .
H40B H 0.9481 0.5383 0.6799 0.043 Uiso 1 1 calc R . .
C41 C 0.7721(17) 0.5770(8) 0.7052(8) 0.052(9) Uani 1 1 d . U .
C42 C 0.7708(18) 0.6085(7) 0.7318(11) 0.080(13) Uani 1 1 d G U .
H42 H 0.8009 0.6276 0.7243 0.096 Uiso 1 1 calc R . .
C43 C 0.725(2) 0.6112(9) 0.7696(11) 0.103(16) Uani 1 1 d G U .
H43 H 0.7238 0.6323 0.7875 0.124 Uiso 1 1 calc R . .
C44 C 0.680(2) 0.5826(12) 0.7808(10) 0.119(18) Uani 1 1 d G U .
H44 H 0.6487 0.5844 0.8061 0.143 Uiso 1 1 calc R . .
C45 C 0.681(2) 0.5512(10) 0.7542(11) 0.123(18) Uani 1 1 d G U .
H45 H 0.6507 0.5320 0.7617 0.147 Uiso 1 1 calc R . .
C46 C 0.727(2) 0.5484(7) 0.7164(9) 0.060(11) Uani 1 1 d G U .
H46 H 0.7279 0.5274 0.6985 0.072 Uiso 1 1 calc R . .
C47 C 0.9018(18) 0.5971(8) 0.6597(9) 0.050(9) Uani 1 1 d . U .
C48 C 0.916(2) 0.6212(10) 0.6235(9) 0.107(16) Uani 1 1 d G U .
H48 H 0.8930 0.6183 0.5949 0.129 Uiso 1 1 calc R . .
C49 C 0.963(2) 0.6496(9) 0.6302(14) 0.099(16) Uani 1 1 d G U .
H49 H 0.9724 0.6657 0.6060 0.119 Uiso 1 1 calc R . .
C50 C 0.997(2) 0.6539(10) 0.6730(16) 0.114(18) Uani 1 1 d G U .
H50 H 1.0288 0.6729 0.6775 0.137 Uiso 1 1 calc R . .
C51 C 0.983(2) 0.6299(12) 0.7092(12) 0.136(19) Uani 1 1 d G U .
H51 H 1.0058 0.6328 0.7379 0.164 Uiso 1 1 calc R . .
C52 C 0.936(2) 0.6015(10) 0.7025(8) 0.100(16) Uani 1 1 d G U .
H52 H 0.9264 0.5854 0.7267 0.120 Uiso 1 1 calc R . .
C53 C 0.971(2) 0.4778(10) 0.6268(12) 0.043(8) Uani 1 1 d . U .
H53A H 0.9595 0.4528 0.6199 0.051 Uiso 1 1 calc R . .
H53B H 1.0015 0.4783 0.6542 0.051 Uiso 1 1 calc R . .
C54 C 1.071(3) 0.5345(12) 0.5915(15) 0.058(10) Uani 1 1 d . U .
C55 C 1.084(2) 0.5605(13) 0.5617(11) 0.054(11) Uani 1 1 d . U .
H55 H 1.0559 0.5641 0.5352 0.065 Uiso 1 1 calc R . .
C56 C 1.137(4) 0.5806(16) 0.571(2) 0.096(15) Uani 1 1 d . U .
H56 H 1.1651 0.5887 0.5468 0.116 Uiso 1 1 calc R . .
C57 C 1.155(3) 0.5911(13) 0.6155(13) 0.073(13) Uani 1 1 d . U .
H57 H 1.1728 0.6139 0.6228 0.087 Uiso 1 1 calc R . .
C58 C 1.146(3) 0.5650(13) 0.6468(14) 0.066(11) Uani 1 1 d . U .
H58 H 1.1664 0.5669 0.6762 0.079 Uiso 1 1 calc R . .
C59 C 1.106(2) 0.5362(12) 0.6362(13) 0.055(10) Uani 1 1 d . U .
H59 H 1.1007 0.5173 0.6575 0.066 Uiso 1 1 calc R . .
C60 C 1.0865(17) 0.4616(7) 0.5691(13) 0.077(12) Uani 1 1 d . U .
C61 C 1.1591(19) 0.4697(6) 0.5684(12) 0.095(15) Uani 1 1 d G U .
H61 H 1.1742 0.4936 0.5708 0.114 Uiso 1 1 calc R . .
C62 C 1.2091(15) 0.4420(9) 0.5642(12) 0.089(14) Uani 1 1 d G U .
H62 H 1.2577 0.4475 0.5637 0.106 Uiso 1 1 calc R . .
C63 C 1.1865(18) 0.4063(8) 0.5606(11) 0.075(13) Uani 1 1 d G U .
H63 H 1.2200 0.3879 0.5578 0.090 Uiso 1 1 calc R . .
C64 C 1.1140(19) 0.3982(6) 0.5613(11) 0.066(12) Uani 1 1 d G U .
H64 H 1.0989 0.3744 0.5589 0.079 Uiso 1 1 calc R . .
C65 C 1.0640(15) 0.4259(8) 0.5655(13) 0.096(16) Uani 1 1 d G U .
H65 H 1.0154 0.4204 0.5660 0.115 Uiso 1 1 calc R . .
C66 C 0.868(3) 0.4797(10) 0.6739(10) 0.048(10) Uani 1 1 d . U .
H66A H 0.8276 0.4945 0.6838 0.057 Uiso 1 1 calc R . .
H66B H 0.8996 0.4768 0.7003 0.057 Uiso 1 1 calc R . .
C67 C 0.8061(17) 0.5656(12) 0.2848(7) 0.093(13) Uani 1 1 d . U .
C68 C 0.7323(16) 0.5650(14) 0.2794(9) 0.137(18) Uani 1 1 d G U .
H68 H 0.7027 0.5693 0.3049 0.164 Uiso 1 1 calc R . .
C69 C 0.7026(14) 0.5578(14) 0.2359(11) 0.128(18) Uani 1 1 d G U .
H69 H 0.6532 0.5574 0.2323 0.154 Uiso 1 1 calc R . .
C70 C 0.7468(18) 0.5513(14) 0.1978(8) 0.131(18) Uani 1 1 d G U .
H70 H 0.7269 0.5465 0.1687 0.157 Uiso 1 1 calc R . .
C71 C 0.8206(17) 0.5520(12) 0.2032(8) 0.093(14) Uani 1 1 d G U .
H71 H 0.8502 0.5476 0.1777 0.112 Uiso 1 1 calc R . .
C72 C 0.8503(14) 0.5591(11) 0.2467(9) 0.079(13) Uani 1 1 d G U .
H72 H 0.8997 0.5596 0.2503 0.095 Uiso 1 1 calc R . .
C73 C 0.8990(18) 0.6080(5) 0.3313(11) 0.077(14) Uani 1 1 d . U .
C74 C 0.8598(17) 0.6350(8) 0.3091(9) 0.081(13) Uani 1 1 d G U .
H74 H 0.8152 0.6297 0.2965 0.098 Uiso 1 1 calc R . .
C75 C 0.887(2) 0.6698(6) 0.3057(12) 0.099(15) Uani 1 1 d G U .
H75 H 0.8612 0.6878 0.2908 0.118 Uiso 1 1 calc R . .
C76 C 0.954(2) 0.6777(5) 0.3245(13) 0.122(18) Uani 1 1 d G U .
H76 H 0.9725 0.7010 0.3222 0.146 Uiso 1 1 calc R . .
C77 C 0.9933(19) 0.6508(7) 0.3467(12) 0.091(15) Uani 1 1 d G U .
H77 H 1.0379 0.6560 0.3593 0.109 Uiso 1 1 calc R . .
C78 C 0.9657(18) 0.6159(6) 0.3501(11) 0.079(13) Uani 1 1 d G U .
H78 H 0.9919 0.5979 0.3649 0.095 Uiso 1 1 calc R . .

loop_
_atom_site_aniso_label
_atom_site_aniso_U_11
_atom_site_aniso_U_22
_atom_site_aniso_U_33
_atom_site_aniso_U_23
_atom_site_aniso_U_13
_atom_site_aniso_U_12
Ag1 0.0326(16) 0.0322(15) 0.0255(14) -0.0023(19) 0.000 0.000
Ag2 0.0312(12) 0.0363(12) 0.0318(11) -0.0048(16) -0.0001(19) 0.0008(8)
Ag3 0.0324(12) 0.0371(11) 0.0200(9) -0.0050(15) -0.0001(18) -0.0016(8)
Ag4 0.0339(12) 0.0437(12) 0.0207(10) -0.0107(14) 0.0018(8) -0.001(2)
Ag5 0.0339(13) 0.0420(12) 0.0256(10) -0.0022(16) -0.0011(8) -0.001(2)
Ag6 0.0319(16) 0.0380(15) 0.0248(13) -0.004(2) 0.000 0.000
Ag7 0.043(2) 0.0378(15) 0.0235(14) -0.0094(11) 0.0003(15) -0.0013(17)
Ag8 0.0305(16) 0.0424(16) 0.0198(12) -0.001(2) 0.000 0.000
Ag9 0.0318(19) 0.0460(16) 0.0225(14) -0.0023(11) -0.0039(14) 0.0015(17)
Cl1 0.155(18) 0.078(10) 0.17(2) -0.005(10) -0.069(15) -0.014(11)
Cl2 0.19(3) 0.45(5) 0.127(16) 0.12(3) -0.062(17) 0.04(4)
P1 0.028(4) 0.045(4) 0.028(3) 0.010(6) 0.013(6) -0.001(3)
P2 0.029(6) 0.057(7) 0.040(6) -0.027(5) -0.003(5) 0.002(6)
P3 0.050(8) 0.031(5) 0.034(5) 0.004(4) -0.006(6) 0.009(5)
P4 0.059(8) 0.059(7) 0.020(4) -0.016(4) -0.005(5) -0.018(6)
P5 0.025(4) 0.085(6) 0.018(3) -0.003(6) -0.002(3) -0.005(8)
P6 0.072(9) 0.029(5) 0.022(4) -0.007(4) 0.006(5) 0.019(6)
N1 0.039(13) 0.056(14) 0.025(10) 0.013(16) -0.011(18) 0.000(11)
N2 0.045(14) 0.040(13) 0.029(10) 0.005(15) 0.002(10) 0.013(18)
C1 0.06(2) 0.015(13) 0.041(15) -0.003(11) 0.007(15) -0.007(13)
C2 0.05(2) 0.09(2) 0.028(15) 0.026(16) 0.018(15) -0.016(19)
C3 0.08(3) 0.11(3) 0.042(19) 0.05(2) 0.01(2) -0.02(3)
C4 0.12(4) 0.12(3) 0.06(2) 0.01(2) 0.05(3) 0.01(3)
C5 0.11(3) 0.10(3) 0.08(3) -0.01(3) 0.03(3) 0.05(3)
C6 0.10(3) 0.14(4) 0.08(3) 0.03(3) 0.03(3) 0.01(3)
C7 0.05(2) 0.15(3) 0.12(3) 0.03(3) 0.00(2) -0.06(3)
C8 0.05(2) 0.08(2) 0.07(2) 0.02(2) 0.00(2) 0.01(2)
C9 0.11(4) 0.16(4) 0.14(4) 0.01(3) -0.02(3) 0.04(3)
C10 0.08(3) 0.15(4) 0.09(3) -0.02(3) -0.05(3) 0.02(3)
C11 0.09(3) 0.16(4) 0.04(2) 0.05(2) -0.03(2) -0.04(3)
C12 0.08(3) 0.11(3) 0.06(2) 0.01(2) -0.01(2) -0.03(3)
C13 0.08(3) 0.04(2) 0.06(2) 0.029(19) -0.02(2) -0.01(2)
C14 0.06(2) 0.05(2) 0.022(13) 0.005(13) -0.002(15) -0.013(18)
C15 0.05(2) 0.09(3) 0.09(2) 0.01(2) 0.01(2) 0.03(2)
C16 0.07(3) 0.11(3) 0.021(15) -0.022(18) -0.021(18) 0.06(2)
C17 0.08(3) 0.11(3) 0.09(3) 0.02(3) 0.04(3) 0.05(3)
C18 0.09(3) 0.12(3) 0.09(3) 0.01(3) 0.04(3) -0.02(3)
C19 0.09(3) 0.11(3) 0.06(2) 0.01(2) 0.02(2) -0.02(3)
C20 0.09(3) 0.08(3) 0.05(2) -0.02(2) 0.02(2) 0.01(2)
C21 0.09(3) 0.08(2) 0.10(3) -0.06(2) 0.03(2) -0.01(2)
C22 0.13(4) 0.10(3) 0.18(4) -0.09(3) 0.05(3) -0.04(3)
C23 0.15(4) 0.12(3) 0.20(4) -0.12(3) 0.03(4) -0.05(3)
C24 0.11(4) 0.10(3) 0.17(4) -0.08(3) 0.04(3) -0.04(3)
C25 0.09(3) 0.08(3) 0.08(2) -0.07(2) 0.02(2) -0.04(2)
C26 0.035(18) 0.010(13) 0.08(2) -0.024(14) 0.005(17) -0.010(13)
C27 0.09(3) 0.045(19) 0.07(2) 0.047(17) 0.02(2) 0.036(19)
C28 0.10(3) 0.027(16) 0.07(2) -0.018(15) -0.04(2) -0.033(18)
C29 0.09(3) 0.09(3) 0.06(2) -0.01(2) -0.05(2) -0.04(2)
C30 0.16(4) 0.10(3) 0.10(3) -0.04(3) -0.01(3) 0.01(3)
C31 0.18(4) 0.08(3) 0.07(3) -0.02(2) -0.02(3) 0.02(3)
C32 0.16(4) 0.10(3) 0.07(3) -0.04(2) 0.00(3) 0.04(3)
C33 0.16(4) 0.06(2) 0.06(2) 0.00(2) -0.02(3) 0.02(3)
C34 0.05(2) 0.015(13) 0.063(19) -0.025(13) 0.013(17) -0.001(14)
C35 0.07(2) 0.013(14) 0.09(2) 0.010(15) -0.01(2) 0.014(16)
C36 0.10(3) 0.031(18) 0.13(3) -0.03(2) -0.01(3) -0.01(2)
C37 0.12(4) 0.06(2) 0.12(3) -0.02(2) 0.00(3) -0.04(3)
C38 0.10(3) 0.05(2) 0.09(3) 0.05(2) -0.02(3) -0.02(2)
C39 0.12(3) 0.05(2) 0.06(2) -0.034(18) 0.02(2) -0.01(2)
C40 0.033(17) 0.044(17) 0.031(14) -0.020(13) -0.002(13) -0.004(14)
C41 0.07(2) 0.06(2) 0.023(15) -0.017(15) 0.008(16) 0.022(18)
C42 0.07(3) 0.09(3) 0.08(3) -0.02(2) -0.02(2) 0.03(2)
C43 0.10(3) 0.14(4) 0.06(2) -0.05(3) 0.01(3) 0.03(3)
C44 0.12(4) 0.19(4) 0.05(2) -0.02(3) 0.04(3) 0.00(3)
C45 0.11(4) 0.17(4) 0.09(3) -0.01(3) -0.03(3) -0.05(3)
C46 0.09(3) 0.06(2) 0.022(15) -0.010(16) 0.009(18) 0.00(2)
C47 0.06(2) 0.07(2) 0.019(14) -0.007(15) -0.023(15) -0.036(18)
C48 0.07(3) 0.10(3) 0.15(3) -0.03(3) -0.01(3) -0.02(3)
C49 0.08(3) 0.05(2) 0.16(4) 0.01(3) -0.02(3) 0.01(2)
C50 0.09(4) 0.13(4) 0.11(4) 0.02(3) -0.03(3) -0.02(3)
C51 0.14(4) 0.15(4) 0.12(3) -0.03(3) -0.06(3) -0.06(3)
C52 0.13(4) 0.13(3) 0.04(2) -0.04(2) -0.04(2) -0.01(3)
C53 0.05(2) 0.048(19) 0.035(15) -0.004(14) 0.000(15) -0.004(16)
C54 0.06(2) 0.06(2) 0.058(19) -0.031(17) -0.010(18) 0.003(19)
C55 0.05(2) 0.11(3) 0.011(13) -0.029(16) 0.020(14) -0.04(2)
C56 0.11(3) 0.10(3) 0.09(3) -0.02(2) 0.04(3) -0.03(3)
C57 0.11(3) 0.07(2) 0.034(18) -0.034(17) 0.00(2) -0.05(2)
C58 0.07(3) 0.08(3) 0.045(19) -0.035(18) 0.011(19) -0.04(2)
C59 0.04(2) 0.08(2) 0.045(18) 0.002(17) -0.001(17) -0.016(19)
C60 0.07(3) 0.06(2) 0.10(3) 0.03(2) -0.03(2) 0.00(2)
C61 0.08(3) 0.09(3) 0.12(3) -0.01(3) -0.01(3) 0.04(3)
C62 0.08(3) 0.10(3) 0.09(3) -0.02(3) 0.03(3) 0.01(3)
C63 0.10(3) 0.06(2) 0.07(2) 0.01(2) 0.03(2) 0.04(2)
C64 0.09(3) 0.024(16) 0.09(2) 0.035(17) 0.03(2) 0.023(19)
C65 0.10(3) 0.09(3) 0.10(3) 0.06(3) -0.02(3) 0.00(3)
C66 0.09(3) 0.044(19) 0.012(13) 0.003(12) -0.003(16) 0.00(2)
C67 0.07(3) 0.17(3) 0.05(2) -0.03(2) -0.02(2) -0.02(3)
C68 0.06(3) 0.27(4) 0.08(3) -0.01(3) 0.03(3) -0.01(4)
C69 0.09(3) 0.27(4) 0.030(19) -0.05(3) -0.01(2) -0.01(4)
C70 0.11(3) 0.22(4) 0.06(2) -0.09(3) 0.00(3) 0.01(4)
C71 0.07(3) 0.17(4) 0.041(19) -0.05(2) -0.01(2) 0.07(3)
C72 0.06(2) 0.15(3) 0.026(16) -0.03(2) -0.006(17) 0.05(2)
C73 0.12(4) 0.06(2) 0.05(2) 0.020(19) -0.01(2) 0.00(3)
C74 0.17(4) 0.04(2) 0.030(16) 0.029(15) 0.01(2) 0.05(2)
C75 0.18(4) 0.03(2) 0.09(3) 0.00(2) -0.01(3) 0.02(3)
C76 0.19(4) 0.03(2) 0.14(3) 0.03(2) 0.00(4) -0.01(3)
C77 0.16(4) 0.003(15) 0.11(3) 0.015(18) -0.04(3) -0.02(2)
C78 0.13(3) 0.012(15) 0.10(3) 0.018(17) -0.03(3) -0.04(2)

loop_
_atom_type_symbol
_atom_type_description
_atom_type_scat_dispersion_real
_atom_type_scat_dispersion_imag
_atom_type_scat_source
C C 0.0040 0.0020 'International Tables Vol C Tables 4.2.6.8 and 6.1.1.4'
H H 0.0000 0.0000 'International Tables Vol C Tables 4.2.6.8 and 6.1.1.4'
N N 0.0070 0.0030 'International Tables Vol C Tables 4.2.6.8 and 6.1.1.4'
O O 0.0120 0.0060 'International Tables Vol C Tables 4.2.6.8 and 6.1.1.4'
P P 0.1070 0.0990 'International Tables Vol C Tables 4.2.6.8 and 6.1.1.4'
Cl Cl 0.1520 0.1640 'International Tables Vol C Tables 4.2.6.8 and 6.1.1.4'
Ag Ag -0.8500 1.1240 'International Tables Vol C Tables 4.2.6.8 and 6.1.1.4'

loop_
_geom_angle_atom_site_label_1
_geom_angle_atom_site_label_2
_geom_angle_atom_site_label_3
_geom_angle
_geom_angle_site_symmetry_1
_geom_angle_site_symmetry_3
Ag2 Ag1 Ag2 117.19(15) . 3_566
Ag2 Ag1 Ag3 173.58(12) 3_566 .
Ag2 Ag1 Ag3 69.22(7) 3_566 3_566
Ag2 Ag1 Ag3 69.23(7) . .
Ag2 Ag1 Ag3 173.59(12) . 3_566
Ag2 Ag1 Ag4 108.56(10) 3_566 3_566
Ag2 Ag1 Ag4 108.65(10) . 3_566
Ag2 Ag1 Ag4 108.65(10) 3_566 .
Ag2 Ag1 Ag4 108.56(10) . .
Ag2 Ag1 Ag5 73.93(12) . 3_566
Ag2 Ag1 Ag5 73.93(12) 3_566 .
Ag2 Ag1 Ag5 74.14(12) 3_566 3_566
Ag2 Ag1 Ag5 74.14(12) . .
Ag2 Ag1 Ag6 58.60(7) 3_566 .
Ag2 Ag1 Ag6 58.59(7) . .
Ag3 Ag1 Ag3 104.36(13) . 3_566
Ag3 Ag1 Ag6 127.82(6) 3_566 .
Ag3 Ag1 Ag6 127.82(6) . .
Ag4 Ag1 Ag3 67.87(11) 3_566 3_566
Ag4 Ag1 Ag3 68.02(11) . 3_566
Ag4 Ag1 Ag3 68.02(11) 3_566 .
Ag4 Ag1 Ag3 67.88(11) . .
Ag4 Ag1 Ag4 104.49(13) . 3_566
Ag4 Ag1 Ag5 69.62(7) 3_566 .
Ag4 Ag1 Ag5 174.11(12) . .
Ag4 Ag1 Ag5 69.62(7) . 3_566
Ag4 Ag1 Ag5 174.11(12) 3_566 3_566
Ag4 Ag1 Ag6 127.76(7) 3_566 .
Ag4 Ag1 Ag6 127.76(7) . .
Ag5 Ag1 Ag3 108.76(9) . 3_566
Ag5 Ag1 Ag3 109.02(10) 3_566 3_566
Ag5 Ag1 Ag3 109.01(10) . .
Ag5 Ag1 Ag3 108.76(9) 3_566 .
Ag5 Ag1 Ag5 116.27(14) . 3_566
Ag5 Ag1 Ag6 58.14(7) . .
Ag5 Ag1 Ag6 58.14(7) 3_566 .
Ag1 Ag2 Ag3 57.45(8) . .
Ag1 Ag2 Ag5 54.46(7) . 3_566
Ag1 Ag2 Ag5 54.35(7) . .
Ag1 Ag2 Ag6 71.53(9) . .
Ag1 Ag2 Ag7 79.05(10) . .
Ag1 Ag2 Ag9 79.30(9) . .
Ag3 Ag2 Ag5 90.44(10) . 3_566
Ag3 Ag2 Ag5 90.48(10) . .
Ag5 Ag2 Ag5 91.83(7) 3_566 .
Ag6 Ag2 Ag3 128.98(9) . .
Ag6 Ag2 Ag5 56.87(7) . .
Ag6 Ag2 Ag5 56.96(7) . 3_566
Ag7 Ag2 Ag3 59.04(10) . .
Ag7 Ag2 Ag5 57.52(10) . 3_566
Ag7 Ag2 Ag5 133.37(11) . .
Ag7 Ag2 Ag6 113.77(12) . .
Ag7 Ag2 Ag9 117.65(9) . .
Ag9 Ag2 Ag3 59.94(10) . .
Ag9 Ag2 Ag5 133.75(10) . 3_566
Ag9 Ag2 Ag5 57.10(10) . .
Ag9 Ag2 Ag6 113.13(12) . .
N1 Ag2 Ag1 175.8(7) . .
N1 Ag2 Ag3 126.6(7) . .
N1 Ag2 Ag5 122.9(9) . .
N1 Ag2 Ag5 124.3(9) . 3_566
N1 Ag2 Ag6 104.4(7) . .
N1 Ag2 Ag7 103.7(9) . .
N1 Ag2 Ag9 101.9(9) . .
Ag1 Ag3 Ag2 53.32(7) . .
Ag1 Ag3 Ag4 54.04(7) . .
Ag1 Ag3 Ag4 53.97(7) . 3_566
Ag1 Ag3 Ag7 76.19(9) . .
Ag1 Ag3 Ag8 80.74(9) . .
Ag1 Ag3 Ag9 75.84(9) . .
Ag4 Ag3 Ag2 89.27(9) 3_566 .
Ag4 Ag3 Ag2 89.31(10) . .
Ag4 Ag3 Ag4 87.28(7) . 3_566
Ag7 Ag3 Ag2 57.61(10) . .
Ag7 Ag3 Ag4 130.15(10) . 3_566
Ag7 Ag3 Ag4 59.20(9) . .
Ag7 Ag3 Ag8 116.48(12) . .
Ag7 Ag3 Ag9 113.73(9) . .
Ag8 Ag3 Ag2 134.06(9) . .
Ag8 Ag3 Ag4 59.28(7) . .
Ag8 Ag3 Ag4 59.22(7) . 3_566
Ag8 Ag3 Ag9 116.37(11) . .
Ag9 Ag3 Ag2 57.36(10) . .
Ag9 Ag3 Ag4 59.08(9) . 3_566
Ag9 Ag3 Ag4 129.87(10) . .
Cl1 Ag3 Ag1 169.4(5) . .
Cl1 Ag3 Ag2 126.3(5) . .
Cl1 Ag3 Ag4 116.7(5) . 3_566
Cl1 Ag3 Ag4 134.5(4) . .
Cl1 Ag3 Ag7 113.0(5) . .
Cl1 Ag3 Ag8 98.8(5) . .
Cl1 Ag3 Ag9 95.2(4) . .
Ag1 Ag4 Ag3 58.01(7) . 3_566
Ag1 Ag4 Ag3 58.09(7) . .
Ag1 Ag4 Ag5 56.64(7) . 3_566
Ag1 Ag4 Ag7 78.10(10) . .
Ag1 Ag4 Ag8 83.14(9) . .
Ag1 Ag4 Ag9 78.17(9) . 3_566
Ag3 Ag4 Ag3 92.63(7) . 3_566
Ag3 Ag4 Ag5 94.53(11) . 3_566
Ag3 Ag4 Ag5 94.61(11) 3_566 3_566
Ag7 Ag4 Ag3 59.14(10) . .
Ag7 Ag4 Ag3 136.06(10) . 3_566
Ag7 Ag4 Ag5 58.97(12) . 3_566
Ag7 Ag4 Ag8 116.90(13) . .
Ag7 Ag4 Ag9 116.32(9) . 3_566
Ag8 Ag4 Ag3 59.71(6) . 3_566
Ag8 Ag4 Ag3 59.77(7) . .
Ag8 Ag4 Ag5 139.78(9) . 3_566
Ag9 Ag4 Ag3 59.86(9) 3_566 3_566
Ag9 Ag4 Ag3 136.23(10) 3_566 .
Ag9 Ag4 Ag5 58.52(11) 3_566 3_566
Ag9 Ag4 Ag8 117.59(12) 3_566 .
N2 Ag4 Ag1 176.1(8) . .
N2 Ag4 Ag3 125.2(10) . .
N2 Ag4 Ag3 122.1(9) . 3_566
N2 Ag4 Ag5 119.9(6) . 3_566
N2 Ag4 Ag7 101.8(9) . .
N2 Ag4 Ag8 100.3(6) . .
N2 Ag4 Ag9 98.5(10) . 3_566
Ag1 Ag5 Ag2 51.61(7) . 3_566
Ag1 Ag5 Ag2 51.51(7) . .
Ag1 Ag5 Ag4 53.74(7) . 3_566
Ag1 Ag5 Ag6 70.01(8) . .
Ag1 Ag5 Ag7 76.41(9) . 3_566
Ag1 Ag5 Ag9 77.01(9) . .
Ag2 Ag5 Ag2 88.11(7) 3_566 .
Ag4 Ag5 Ag2 85.55(10) 3_566 .
Ag4 Ag5 Ag2 85.62(10) 3_566 3_566
Ag6 Ag5 Ag2 56.58(7) . 3_566
Ag6 Ag5 Ag2 56.50(7) . .
Ag6 Ag5 Ag4 123.75(9) . 3_566
Ag6 Ag5 Ag7 111.58(12) . 3_566
Ag7 Ag5 Ag2 55.67(9) 3_566 3_566
Ag7 Ag5 Ag2 127.89(10) 3_566 .
Ag7 Ag5 Ag4 58.49(12) 3_566 3_566
Ag9 Ag5 Ag2 128.60(10) . 3_566
Ag9 Ag5 Ag2 55.87(9) . .
Ag9 Ag5 Ag4 59.02(12) . 3_566
Ag9 Ag5 Ag6 111.55(12) . .
Ag9 Ag5 Ag7 116.34(10) . 3_566
Cl2 Ag5 Ag1 177.3(10) . .
Cl2 Ag5 Ag2 129.9(10) . .
Cl2 Ag5 Ag2 125.7(10) . 3_566
Cl2 Ag5 Ag4 127.5(7) . 3_566
Cl2 Ag5 Ag6 108.7(7) . .
Cl2 Ag5 Ag7 102.2(10) . 3_566
Cl2 Ag5 Ag9 105.7(10) . .
Ag2 Ag6 Ag1 49.87(6) . .
Ag2 Ag6 Ag1 49.88(6) 3_566 .
Ag2 Ag6 Ag2 99.75(12) . 3_566
Ag2 Ag6 Ag5 66.64(10) 3_566 3_566
Ag2 Ag6 Ag5 66.45(11) . 3_566
Ag2 Ag6 Ag5 66.63(10) . .
Ag2 Ag6 Ag5 66.45(11) 3_566 .
Ag5 Ag6 Ag1 51.86(6) 3_566 .
Ag5 Ag6 Ag1 51.86(6) . .
Ag5 Ag6 Ag5 103.71(12) . 3_566
P1 Ag6 Ag1 124.84(17) . .
P1 Ag6 Ag1 124.84(17) 3_566 .
P1 Ag6 Ag2 74.97(17) 3_566 3_566
P1 Ag6 Ag2 174.7(2) . 3_566
P1 Ag6 Ag2 174.7(2) 3_566 .
P1 Ag6 Ag2 74.97(17) . .
P1 Ag6 Ag5 111.0(2) 3_566 3_566
P1 Ag6 Ag5 110.3(3) . 3_566
P1 Ag6 Ag5 111.0(2) . .
P1 Ag6 Ag5 110.3(3) 3_566 .
P1 Ag6 P1 110.3(3) 3_566 .
Ag2 Ag7 Ag3 63.35(8) . .
Ag2 Ag7 Ag4 94.10(9) . .
Ag2 Ag7 Ag5 66.81(9) . 3_566
Ag3 Ag7 Ag4 61.66(9) . .
Ag3 Ag7 Ag5 98.39(9) . 3_566
Ag4 Ag7 Ag5 62.55(9) . 3_566
P2 Ag7 Ag2 76.8(2) . .
P2 Ag7 Ag3 112.5(3) . .
P2 Ag7 Ag4 170.9(2) . .
P2 Ag7 Ag5 113.5(3) . 3_566
P4 Ag7 Ag2 172.6(3) . .
P4 Ag7 Ag3 111.1(3) . .
P4 Ag7 Ag4 78.7(3) . .
P4 Ag7 Ag5 110.6(3) . 3_566
P4 Ag7 P2 110.3(4) . .
Ag3 Ag8 Ag3 94.16(12) . 3_566
Ag4 Ag8 Ag3 60.94(10) . .
Ag4 Ag8 Ag3 61.07(10) . 3_566
Ag4 Ag8 Ag3 60.94(10) 3_566 3_566
Ag4 Ag8 Ag3 61.07(10) 3_566 .
Ag4 Ag8 Ag4 89.24(12) . 3_566
P5 Ag8 Ag3 111.2(3) . 3_566
P5 Ag8 Ag3 111.2(3) 3_566 .
P5 Ag8 Ag3 111.5(3) . .
P5 Ag8 Ag3 111.5(3) 3_566 3_566
P5 Ag8 Ag4 77.70(17) 3_566 3_566
P5 Ag8 Ag4 166.9(2) . 3_566
P5 Ag8 Ag4 77.70(17) . .
P5 Ag8 Ag4 166.9(2) 3_566 .
P5 Ag8 P5 115.4(4) . 3_566
Ag2 Ag9 Ag3 62.70(8) . .
Ag2 Ag9 Ag4 93.59(10) . 3_566
Ag2 Ag9 Ag5 67.03(10) . .
Ag4 Ag9 Ag3 61.06(9) 3_566 .
Ag5 Ag9 Ag3 97.86(10) . .
Ag5 Ag9 Ag4 62.46(9) . 3_566
P3 Ag9 Ag2 78.4(3) . .
P3 Ag9 Ag3 111.5(3) . .
P3 Ag9 Ag4 171.3(2) . 3_566
P3 Ag9 Ag5 116.5(3) . .
P6 Ag9 Ag2 171.9(3) . .
P6 Ag9 Ag3 111.7(3) . .
P6 Ag9 Ag4 78.3(2) . 3_566
P6 Ag9 Ag5 109.3(3) . .
P6 Ag9 P3 109.6(3) . .
C1 P1 Ag6 121.3(12) . .
C2 P1 Ag6 109.1(12) . .
C2 P1 C1 98.3(16) . .
C2 P1 C8 108.8(15) . .
C8 P1 Ag6 117.3(12) . .
C8 P1 C1 100.1(16) . .
C14 P2 Ag7 112.5(12) . .
C15 P2 Ag7 129.8(12) . .
C15 P2 C14 105.2(17) . .
C15 P2 C21 100.6(16) . .
C21 P2 Ag7 103.2(13) . .
C21 P2 C14 101.3(17) . .
C27 P3 Ag9 116.9(11) . .
C28 P3 Ag9 105.0(12) . .
C28 P3 C27 98(2) . .
C34 P3 Ag9 111.0(12) . .
C34 P3 C27 115.1(19) . .
C34 P3 C28 109.3(14) . .
C40 P4 Ag7 115.4(10) . .
C40 P4 C41 135.1(15) . .
C41 P4 Ag7 101.9(11) . .
C47 P4 Ag7 118.8(11) . .
C47 P4 C40 78.4(17) . .
C47 P4 C41 105.4(15) . .
C53 P5 Ag8 114.0(12) . .
C54 P5 Ag8 123.4(18) . .
C54 P5 C53 110.6(19) . .
C54 P5 C60 103.2(19) . .
C60 P5 Ag8 107.1(12) . .
C60 P5 C53 93.4(17) . .
C66 P6 Ag9 116.5(12) 3_566 .
C66 P6 C73 116.7(18) 3_566 .
C67 P6 Ag9 127.4(13) . .
C67 P6 C66 80.7(17) . 3_566
C67 P6 C73 89.4(16) . .
C73 P6 Ag9 118.5(10) . .
C1 N1 Ag2 111.7(19) . .
C14 N1 Ag2 108(2) . .
C14 N1 C1 115(3) . .
C14 N1 C27 99(3) . .
C27 N1 Ag2 115(3) . .
C27 N1 C1 108(3) . .
C40 N2 Ag4 107(2) . .
C53 N2 Ag4 110.0(19) . .
C53 N2 C40 111(3) . .
C53 N2 C66 108(3) . .
C66 N2 Ag4 111(2) . .
C66 N2 C40 110(2) . .
P1 C1 H1A 109.2 . .
P1 C1 H1B 109.2 . .
N1 C1 P1 112(2) . .
N1 C1 H1A 109.2 . .
N1 C1 H1B 109.1 . .
H1A C1 H1B 107.9 . .
C3 C2 P1 122.5(16) . .
C3 C2 C7 120.0 . .
C7 C2 P1 117.0(16) . .
C2 C3 H3 120.0 . .
C4 C3 C2 120.0 . .
C4 C3 H3 120.0 . .
C3 C4 H4 120.0 . .
C5 C4 C3 120.0 . .
C5 C4 H4 120.0 . .
C4 C5 H5 120.0 . .
C4 C5 C6 120.0 . .
C6 C5 H5 120.0 . .
C5 C6 H6 120.0 . .
C7 C6 C5 120.0 . .
C7 C6 H6 120.0 . .
C2 C7 H7 120.0 . .
C6 C7 C2 120.0 . .
C6 C7 H7 120.0 . .
C9 C8 P1 122(2) . .
C9 C8 C13 120.0 . .
C13 C8 P1 118(2) . .
C8 C9 H9 120.0 . .
C10 C9 C8 120.0 . .
C10 C9 H9 120.0 . .
C9 C10 H10 120.0 . .
C9 C10 C11 120.0 . .
C11 C10 H10 120.0 . .
C10 C11 H11 120.0 . .
C10 C11 C12 120.0 . .
C12 C11 H11 120.0 . .
C11 C12 H12 120.0 . .
C13 C12 C11 120.0 . .
C13 C12 H12 120.0 . .
C8 C13 H13 120.0 . .
C12 C13 C8 120.0 . .
C12 C13 H13 120.0 . .
N1 C14 P2 113(3) . .
N1 C14 C27 43(2) . .
C27 C14 P2 156(2) . .
C16 C15 P2 108.1(18) . .
C16 C15 C20 120.0 . .
C20 C15 P2 131.4(17) . .
C15 C16 H16 120.0 . .
C15 C16 C17 120.0 . .
C17 C16 H16 120.0 . .
C16 C17 H17 120.0 . .
C18 C17 C16 120.0 . .
C18 C17 H17 120.0 . .
C17 C18 H18 120.0 . .
C19 C18 C17 120.0 . .
C19 C18 H18 120.0 . .
C18 C19 H19 120.0 . .
C18 C19 C20 120.0 . .
C20 C19 H19 120.0 . .
C15 C20 H20 120.0 . .
C19 C20 C15 120.0 . .
C19 C20 H20 120.0 . .
C22 C21 P2 117.7(17) . .
C22 C21 C26 120.0 . .
C26 C21 P2 122.0(17) . .
C21 C22 H22 120.0 . .
C21 C22 C23 120.0 . .
C23 C22 H22 120.0 . .
C22 C23 H23 120.0 . .
C24 C23 C22 120.0 . .
C24 C23 H23 120.0 . .
C23 C24 H24 120.0 . .
C23 C24 C25 120.0 . .
C25 C24 H24 120.0 . .
C24 C25 H25 120.0 . .
C26 C25 C24 120.0 . .
C26 C25 H25 120.0 . .
C21 C26 H26 120.0 . .
C25 C26 C21 120.0 . .
C25 C26 H26 120.0 . .
P3 C27 C14 99(3) . .
N1 C27 P3 113(3) . .
N1 C27 C14 38(2) . .
C29 C28 P3 121.0(16) . .
C29 C28 C33 120.0 . .
C33 C28 P3 118.2(17) . .
C28 C29 H29 120.0 . .
C30 C29 C28 120.0 . .
C30 C29 H29 120.0 . .
C29 C30 H30 120.0 . .
C29 C30 C31 120.0 . .
C31 C30 H30 120.0 . .
C30 C31 H31 120.0 . .
C32 C31 C30 120.0 . .
C32 C31 H31 120.0 . .
C31 C32 H32 120.0 . .
C31 C32 C33 120.0 . .
C33 C32 H32 120.0 . .
C28 C33 H33 120.0 . .
C32 C33 C28 120.0 . .
C32 C33 H33 120.0 . .
C35 C34 P3 116.1(17) . .
C35 C34 C39 120.0 . .
C39 C34 P3 123.6(17) . .
C34 C35 H35 120.0 . .
C36 C35 C34 120.0 . .
C36 C35 H35 120.0 . .
C35 C36 H36 120.0 . .
C37 C36 C35 120.0 . .
C37 C36 H36 120.0 . .
C36 C37 H37 120.0 . .
C36 C37 C38 120.0 . .
C38 C37 H37 120.0 . .
C37 C38 H38 120.0 . .
C39 C38 C37 120.0 . .
C39 C38 H38 120.0 . .
C34 C39 H39 120.0 . .
C38 C39 C34 120.0 . .
C38 C39 H39 120.0 . .
P4 C40 H40A 109.3 . .
P4 C40 H40B 109.3 . .
N2 C40 P4 112(2) . .
N2 C40 H40A 109.3 . .
N2 C40 H40B 109.2 . .
H40A C40 H40B 107.9 . .
C42 C41 P4 125.7(18) . .
C42 C41 C46 120.0 . .
C46 C41 P4 114.0(18) . .
C41 C42 H42 120.0 . .
C43 C42 C41 120.0 . .
C43 C42 H42 120.0 . .
C42 C43 H43 120.0 . .
C44 C43 C42 120.0 . .
C44 C43 H43 120.0 . .
C43 C44 H44 120.0 . .
C43 C44 C45 120.0 . .
C45 C44 H44 120.0 . .
C44 C45 H45 120.0 . .
C46 C45 C44 120.0 . .
C46 C45 H45 120.0 . .
C41 C46 H46 120.0 . .
C45 C46 C41 120.0 . .
C45 C46 H46 120.0 . .
C48 C47 P4 121.5(18) . .
C48 C47 C52 120.0 . .
C52 C47 P4 118.1(18) . .
C47 C48 H48 120.0 . .
C47 C48 C49 120.0 . .
C49 C48 H48 120.0 . .
C48 C49 H49 120.0 . .
C50 C49 C48 120.0 . .
C50 C49 H49 120.0 . .
C49 C50 H50 120.0 . .
C51 C50 C49 120.0 . .
C51 C50 H50 120.0 . .
C50 C51 H51 120.0 . .
C50 C51 C52 120.0 . .
C52 C51 H51 120.0 . .
C47 C52 H52 120.0 . .
C51 C52 C47 120.0 . .
C51 C52 H52 120.0 . .
P5 C53 H53A 110.0 . .
P5 C53 H53B 109.9 . .
N2 C53 P5 109(2) . .
N2 C53 H53A 109.9 . .
N2 C53 H53B 109.8 . .
H53A C53 H53B 108.3 . .
C55 C54 P5 118(3) . .
C55 C54 C59 118(4) . .
C59 C54 P5 124(4) . .
C54 C55 H55 122.0 . .
C54 C55 C56 116(5) . .
C56 C55 H55 122.5 . .
C55 C56 H56 117.6 . .
C55 C56 C57 125(5) . .
C57 C56 H56 117.9 . .
C56 C57 H57 123.9 . .
C58 C57 C56 113(4) . .
C58 C57 H57 123.6 . .
C57 C58 H58 120.0 . .
C57 C58 C59 120(4) . .
C59 C58 H58 119.9 . .
C54 C59 H59 120.4 . .
C58 C59 C54 119(4) . .
C58 C59 H59 120.3 . .
C61 C60 P5 119(2) . .
C61 C60 C65 120.0 . .
C65 C60 P5 121(2) . .
C60 C61 H61 120.0 . .
C60 C61 C62 120.0 . .
C62 C61 H61 120.0 . .
C61 C62 H62 120.0 . .
C63 C62 C61 120.0 . .
C63 C62 H62 120.0 . .
C62 C63 H63 120.0 . .
C62 C63 C64 120.0 . .
C64 C63 H63 120.0 . .
C63 C64 H64 120.0 . .
C63 C64 C65 120.0 . .
C65 C64 H64 120.0 . .
C60 C65 H65 120.0 . .
C64 C65 C60 120.0 . .
C64 C65 H65 120.0 . .
P6 C66 H66A 109.3 3_566 .
P6 C66 H66B 109.3 3_566 .
N2 C66 P6 112(2) . 3_566
N2 C66 H66A 109.4 . .
N2 C66 H66B 109.3 . .
H66A C66 H66B 107.9 . .
C68 C67 P6 113.6(18) . .
C68 C67 C72 120.0 . .
C72 C67 P6 124.9(18) . .
C67 C68 H68 120.0 . .
C69 C68 C67 120.0 . .
C69 C68 H68 120.0 . .
C68 C69 H69 120.0 . .
C68 C69 C70 120.0 . .
C70 C69 H69 120.0 . .
C69 C70 H70 120.0 . .
C71 C70 C69 120.0 . .
C71 C70 H70 120.0 . .
C70 C71 H71 120.0 . .
C72 C71 C70 120.0 . .
C72 C71 H71 120.0 . .
C67 C72 H72 120.0 . .
C71 C72 C67 120.0 . .
C71 C72 H72 120.0 . .
C74 C73 P6 109.4(15) . .
C74 C73 C78 120.0 . .
C78 C73 P6 128.8(14) . .
C73 C74 H74 120.0 . .
C75 C74 C73 120.0 . .
C75 C74 H74 120.0 . .
C74 C75 H75 120.0 . .
C74 C75 C76 120.0 . .
C76 C75 H75 120.0 . .
C75 C76 H76 120.0 . .
C77 C76 C75 120.0 . .
C77 C76 H76 120.0 . .
C76 C77 H77 120.0 . .
C76 C77 C78 120.0 . .
C78 C77 H77 120.0 . .
C73 C78 H78 120.0 . .
C77 C78 C73 120.0 . .
C77 C78 H78 120.0 . .

loop_
_geom_bond_atom_site_label_1
_geom_bond_atom_site_label_2
_geom_bond_distance
_geom_bond_site_symmetry_2
Ag1 Ag2 2.577(3) .
Ag1 Ag2 2.577(3) 3_566
Ag1 Ag3 2.709(3) 3_566
Ag1 Ag3 2.709(3) .
Ag1 Ag4 2.583(3) .
Ag1 Ag4 2.583(3) 3_566
Ag1 Ag5 2.675(2) .
Ag1 Ag5 2.675(2) 3_566
Ag1 Ag6 3.197(4) .
Ag2 Ag3 3.004(3) .
Ag2 Ag5 3.167(4) .
Ag2 Ag5 3.159(4) 3_566
Ag2 Ag6 2.876(3) .
Ag2 Ag7 2.838(4) .
Ag2 Ag9 2.847(4) .
Ag2 N1 2.26(3) .
Ag3 Ag4 2.961(4) 3_566
Ag3 Ag4 2.956(4) .
Ag3 Ag7 2.883(4) .
Ag3 Ag8 2.922(3) .
Ag3 Ag9 2.926(4) .
Ag3 Cl1 2.58(2) .
Ag4 Ag3 2.961(4) 3_566
Ag4 Ag5 3.002(3) 3_566
Ag4 Ag7 2.885(4) .
Ag4 Ag8 2.907(3) .
Ag4 Ag9 2.903(4) 3_566
Ag4 N2 2.24(2) .
Ag5 Ag2 3.159(4) 3_566
Ag5 Ag4 3.003(3) 3_566
Ag5 Ag6 2.889(3) .
Ag5 Ag7 2.899(4) 3_566
Ag5 Ag9 2.888(5) .
Ag5 Cl2 2.59(2) .
Ag6 Ag2 2.877(3) 3_566
Ag6 Ag5 2.889(3) 3_566
Ag6 P1 2.540(7) 3_566
Ag6 P1 2.540(7) .
Ag7 Ag5 2.899(4) 3_566
Ag7 P2 2.534(12) .
Ag7 P4 2.520(11) .
Ag8 Ag3 2.922(3) 3_566
Ag8 Ag4 2.907(3) 3_566
Ag8 P5 2.508(7) .
Ag8 P5 2.508(7) 3_566
Ag9 Ag4 2.903(4) 3_566
Ag9 P3 2.526(11) .
Ag9 P6 2.468(11) .
P1 C1 1.91(3) .
P1 C2 1.78(2) .
P1 C8 1.89(2) .
P2 C14 2.05(3) .
P2 C15 1.74(2) .
P2 C21 1.90(3) .
P3 C27 1.94(5) .
P3 C28 1.87(2) .
P3 C34 1.58(2) .
P4 C40 1.88(4) .
P4 C41 1.95(2) .
P4 C47 1.63(3) .
P5 C53 1.95(4) .
P5 C54 1.67(4) .
P5 C60 1.88(3) .
P6 C66 1.84(4) 3_566
P6 C67 1.79(2) .
P6 C73 2.03(3) .
N1 C1 1.44(5) .
N1 C14 1.28(4) .
N1 C27 1.43(5) .
N2 C40 1.58(5) .
N2 C53 1.46(5) .
N2 C66 1.47(4) .
C1 H1A 0.9700 .
C1 H1B 0.9700 .
C2 C3 1.3900 .
C2 C7 1.3900 .
C3 H3 0.9300 .
C3 C4 1.3900 .
C4 H4 0.9300 .
C4 C5 1.3900 .
C5 H5 0.9300 .
C5 C6 1.3900 .
C6 H6 0.9300 .
C6 C7 1.3900 .
C7 H7 0.9300 .
C8 C9 1.3900 .
C8 C13 1.3900 .
C9 H9 0.9300 .
C9 C10 1.3900 .
C10 H10 0.9300 .
C10 C11 1.3900 .
C11 H11 0.9300 .
C11 C12 1.3900 .
C12 H12 0.9300 .
C12 C13 1.3900 .
C13 H13 0.9300 .
C14 C27 2.06(6) .
C15 C16 1.3900 .
C15 C20 1.3900 .
C16 H16 0.9300 .
C16 C17 1.3900 .
C17 H17 0.9300 .
C17 C18 1.3900 .
C18 H18 0.9300 .
C18 C19 1.3900 .
C19 H19 0.9300 .
C19 C20 1.3900 .
C20 H20 0.9300 .
C21 C22 1.3900 .
C21 C26 1.3900 .
C22 H22 0.9300 .
C22 C23 1.3900 .
C23 H23 0.9300 .
C23 C24 1.3900 .
C24 H24 0.9300 .
C24 C25 1.3900 .
C25 H25 0.9300 .
C25 C26 1.3900 .
C26 H26 0.9300 .
C28 C29 1.3900 .
C28 C33 1.3900 .
C29 H29 0.9300 .
C29 C30 1.3900 .
C30 H30 0.9300 .
C30 C31 1.3900 .
C31 H31 0.9300 .
C31 C32 1.3900 .
C32 H32 0.9300 .
C32 C33 1.3900 .
C33 H33 0.9300 .
C34 C35 1.3900 .
C34 C39 1.3900 .
C35 H35 0.9300 .
C35 C36 1.3900 .
C36 H36 0.9300 .
C36 C37 1.3900 .
C37 H37 0.9300 .
C37 C38 1.3900 .
C38 H38 0.9300 .
C38 C39 1.3900 .
C39 H39 0.9300 .
C40 H40A 0.9700 .
C40 H40B 0.9700 .
C41 C42 1.3900 .
C41 C46 1.3900 .
C42 H42 0.9300 .
C42 C43 1.3900 .
C43 H43 0.9300 .
C43 C44 1.3900 .
C44 H44 0.9300 .
C44 C45 1.3900 .
C45 H45 0.9300 .
C45 C46 1.3900 .
C46 H46 0.9300 .
C47 C48 1.3900 .
C47 C52 1.3900 .
C48 H48 0.9300 .
C48 C49 1.3900 .
C49 H49 0.9300 .
C49 C50 1.3900 .
C50 H50 0.9300 .
C50 C51 1.3900 .
C51 H51 0.9300 .
C51 C52 1.3900 .
C52 H52 0.9300 .
C53 H53A 0.9700 .
C53 H53B 0.9700 .
C54 C55 1.31(6) .
C54 C59 1.44(6) .
C55 H55 0.9300 .
C55 C56 1.27(7) .
C56 H56 0.9300 .
C56 C57 1.37(7) .
C57 H57 0.9300 .
C57 C58 1.33(6) .
C58 H58 0.9300 .
C58 C59 1.34(5) .
C59 H59 0.9300 .
C60 C61 1.3900 .
C60 C65 1.3900 .
C61 H61 0.9300 .
C61 C62 1.3900 .
C62 H62 0.9300 .
C62 C63 1.3900 .
C63 H63 0.9300 .
C63 C64 1.3900 .
C64 H64 0.9300 .
C64 C65 1.3900 .
C65 H65 0.9300 .
C66 P6 1.84(4) 3_566
C66 H66A 0.9700 .
C66 H66B 0.9700 .
C67 C68 1.3900 .
C67 C72 1.3900 .
C68 H68 0.9300 .
C68 C69 1.3900 .
C69 H69 0.9300 .
C69 C70 1.3900 .
C70 H70 0.9300 .
C70 C71 1.3900 .
C71 H71 0.9300 .
C71 C72 1.3900 .
C72 H72 0.9300 .
C73 C74 1.3900 .
C73 C78 1.3900 .
C74 H74 0.9300 .
C74 C75 1.3900 .
C75 H75 0.9300 .
C75 C76 1.3900 .
C76 H76 0.9300 .
C76 C77 1.3900 .
C77 H77 0.9300 .
C77 C78 1.3900 .
C78 H78 0.9300 .
